data_7701608
loop_
_publ_author_name
'Zhao, Ming-Yu'
'Zhu, Jian-Nan'
'Li, Peng'
'Li, Wei'
'Cai, Ting'
'Cheng, Fang-Fang'
'Xiong, Wei-Wei'

_publ_section_title
;
 Structural variation of transition metal-organic frameworks using deep
 eutectic solvents with different hydrogen bond donors.
;
_journal_issue 27
_journal_name_full 'Dalton transactions (Cambridge, England : 2003)'
_journal_page_first 10199
_journal_page_last 10209
_journal_paper_doi 10.1039/c9dt01050e
_journal_volume 48
_journal_year 2019
_chemical_formula_moiety 'C9 H9 N2 O6 Zn-, (H4 N)+, H2O'
_chemical_formula_sum 'C9 H11 N3 O7 Zn'
_chemical_formula_weight 338.58
_space_group_crystal_system orthorhombic
_space_group_IT_number 63
_space_group_name_Hall '-C 2c 2'
_space_group_name_H-M_alt 'C m c m'
_atom_sites_solution_hydrogens difmap
_audit_creation_method SHELXL-2016/6
_audit_update_record
;
2019-04-28 deposited with the CCDC.	2019-06-03 downloaded from the CCDC.
;
_cell_angle_alpha 90
_cell_angle_beta 90
_cell_angle_gamma 90
_cell_formula_units_Z 4
_cell_length_a 10.1186(5)
_cell_length_b 19.0860(10)
_cell_length_c 6.9839(5)
_cell_measurement_reflns_used 2157
_cell_measurement_temperature 293(2)
_cell_measurement_theta_max 28.0380
_cell_measurement_theta_min 3.6020
_cell_volume 1348.76(14)
_computing_cell_refinement 'CrysAlisPro 1.171.38.41 (Rigaku OD, 2015)'
_computing_data_collection 'CrysAlisPro 1.171.38.41 (Rigaku OD, 2015)'
_computing_data_reduction 'CrysAlisPro 1.171.38.41 (Rigaku OD, 2015)'
_computing_molecular_graphics 'DIAMOND. Version 3.0. Crystal Impact'
_computing_publication_material 'Windows Word 2010'
_computing_structure_refinement 'SHELXL-2016/6 (Sheldrick, 2016)'
_computing_structure_solution 'SHELXL-2016/6 (Sheldrick, 2016)'
_diffrn_ambient_temperature 293(2)
_diffrn_measured_fraction_theta_full 0.997
_diffrn_measured_fraction_theta_max 0.939
_diffrn_measurement_device_type 'Xcalibur, Eos, Gemini'
_diffrn_measurement_method '\w scans'
_diffrn_radiation_type MoK\a
_diffrn_radiation_wavelength 0.71073
_diffrn_reflns_av_R_equivalents 0.0462
_diffrn_reflns_av_unetI/netI 0.0317
_diffrn_reflns_Laue_measured_fraction_full 0.997
_diffrn_reflns_Laue_measured_fraction_max 0.939
_diffrn_reflns_limit_h_max 11
_diffrn_reflns_limit_h_min -13
_diffrn_reflns_limit_k_max 26
_diffrn_reflns_limit_k_min -24
_diffrn_reflns_limit_l_max 8
_diffrn_reflns_limit_l_min -9
_diffrn_reflns_number 5264
_diffrn_reflns_point_group_measured_fraction_full 0.997
_diffrn_reflns_point_group_measured_fraction_max 0.939
_diffrn_reflns_theta_full 25.242
_diffrn_reflns_theta_max 29.121
_diffrn_reflns_theta_min 3.615
_exptl_absorpt_coefficient_mu 1.856
_exptl_absorpt_correction_T_max 1.00000
_exptl_absorpt_correction_T_min 0.03794
_exptl_absorpt_correction_type multi-scan
_exptl_absorpt_process_details 'SCALE3 ABSPACK'
_exptl_crystal_colour colorless
_exptl_crystal_density_diffrn 1.667
_exptl_crystal_description plate-like
_exptl_crystal_F_000 688
_exptl_crystal_size_max 0.15
_exptl_crystal_size_mid 0.10
_exptl_crystal_size_min 0.08
_refine_diff_density_max 0.587
_refine_diff_density_min -0.359
_refine_diff_density_rms 0.083
_refine_ls_extinction_method none
_refine_ls_goodness_of_fit_ref 1.049
_refine_ls_hydrogen_treatment refall
_refine_ls_matrix_type full
_refine_ls_number_parameters 83
_refine_ls_number_reflns 970
_refine_ls_number_restraints 1
_refine_ls_restrained_S_all 1.049
_refine_ls_R_factor_all 0.0453
_refine_ls_R_factor_gt 0.0395
_refine_ls_shift/su_max 0.007
_refine_ls_shift/su_mean 0.001
_refine_ls_structure_factor_coef Fsqd
_refine_ls_weighting_details 'w=1/[\s^2^(Fo^2^)+(0.0472P)^2^+2.5034P] where P=(Fo^2^+2Fc^2^)/3'
_refine_ls_weighting_scheme calc
_refine_ls_wR_factor_gt 0.0927
_refine_ls_wR_factor_ref 0.0965
_reflns_Friedel_coverage 0.000
_reflns_number_gt 888
_reflns_number_total 970
_reflns_threshold_expression 'I > 2\s(I)'
_cod_data_source_file c9dt01050e2.cif
_cod_data_source_block compound-1
_cod_database_code 7701608
_shelx_shelxl_version_number 2016/6
_shelx_space_group_comment
;
The symmetry employed for this shelxl refinement is uniquely defined
by the following loop, which should always be used as a source of
symmetry information in preference to the above space-group names.
They are only intended as comments.
;

loop_
_space_group_symop_operation_xyz
'x, y, z'
'-x, -y, z+1/2'
'-x, y, -z+1/2'
'x, -y, -z'
'x+1/2, y+1/2, z'
'-x+1/2, -y+1/2, z+1/2'
'-x+1/2, y+1/2, -z+1/2'
'x+1/2, -y+1/2, -z'
'-x, -y, -z'
'x, y, -z-1/2'
'x, -y, z-1/2'
'-x, y, z'
'-x+1/2, -y+1/2, -z'
'x+1/2, y+1/2, -z-1/2'
'x+1/2, -y+1/2, z-1/2'
'-x+1/2, y+1/2, z'

loop_
_atom_site_label
_atom_site_type_symbol
_atom_site_fract_x
_atom_site_fract_y
_atom_site_fract_z
_atom_site_U_iso_or_equiv
_atom_site_adp_type
_atom_site_occupancy
_atom_site_site_symmetry_order
_atom_site_calc_flag
_atom_site_refinement_flags_posn
_atom_site_refinement_flags_adp
_atom_site_refinement_flags_occupancy
Zn1 Zn 0.000000 -0.05467(3) 0.750000 0.0260(2) Uani 1 4 d S T P
C1 C -0.500000 0.2129(3) 0.750000 0.0351(12) Uani 1 4 d S T P
C2 C -0.500000 -0.0121(2) 0.750000 0.0231(9) Uani 1 4 d S T P
C3 C -0.3810(3) 0.02335(16) 0.750000 0.0244(6) Uani 1 2 d S T P
C4 C -0.3816(3) 0.09649(17) 0.750000 0.0285(7) Uani 1 2 d S T P
C5 C -0.500000 0.1334(2) 0.750000 0.0287(10) Uani 1 4 d S T P
C6 C -0.2541(3) -0.01716(17) 0.750000 0.0273(7) Uani 1 2 d S T P
O1 O -0.1463(2) 0.01699(12) 0.750000 0.0306(5) Uani 1 2 d S T P
O2 O -0.2571(3) -0.08206(13) 0.750000 0.0493(8) Uani 1 2 d S T P
O3 O -0.4058(4) 0.24299(17) 0.6677(6) 0.0483(11) Uani 0.5 1 d . . P
N1 N 0.000000 -0.1154(2) 0.5169(5) 0.0380(8) Uani 1 2 d S T P
N2 N -0.3584(4) 0.2153(2) 0.250000 0.100(2) Uani 0.5 2 d S T P
O4 O -0.3584(4) 0.2153(2) 0.250000 0.100(2) Uani 0.5 2 d DS T P
H2 H -0.500000 -0.061(4) 0.750000 0.07(2) Uiso 1 4 d S . P
H4 H -0.306(4) 0.124(2) 0.750000 0.035(10) Uiso 1 2 d S . P
H4A H -0.275(3) 0.234(3) 0.250000 0.11(2) Uiso 1 2 d DS . P
H1A H 0.000000 -0.152(3) 0.548(8) 0.054(16) Uiso 1 2 d S . P
H1B H -0.056(4) -0.106(2) 0.436(6) 0.102(17) Uiso 1 1 d . . .

loop_
_atom_site_aniso_label
_atom_site_aniso_U_11
_atom_site_aniso_U_22
_atom_site_aniso_U_33
_atom_site_aniso_U_23
_atom_site_aniso_U_13
_atom_site_aniso_U_12
Zn1 0.0159(3) 0.0222(3) 0.0398(4) 0.000 0.000 0.000
C1 0.023(2) 0.024(2) 0.058(3) 0.000 0.000 0.000
C2 0.018(2) 0.0181(19) 0.033(2) 0.000 0.000 0.000
C3 0.0146(14) 0.0254(15) 0.0332(17) 0.000 0.000 0.0003(12)
C4 0.0145(15) 0.0252(15) 0.046(2) 0.000 0.000 -0.0036(12)
C5 0.020(2) 0.021(2) 0.045(3) 0.000 0.000 0.000
C6 0.0172(14) 0.0265(15) 0.0384(17) 0.000 0.000 0.0026(12)
O1 0.0129(10) 0.0279(11) 0.0510(15) 0.000 0.000 -0.0005(9)
O2 0.0214(12) 0.0256(12) 0.101(2) 0.000 0.000 0.0042(11)
O3 0.0343(18) 0.0278(15) 0.083(3) 0.0086(17) 0.0039(19) -0.0068(15)
N1 0.047(2) 0.0301(17) 0.0366(18) -0.0005(15) 0.000 0.000
N2 0.039(2) 0.049(2) 0.213(7) 0.000 0.000 -0.0006(18)
O4 0.039(2) 0.049(2) 0.213(7) 0.000 0.000 -0.0006(18)

loop_
_atom_type_symbol
_atom_type_description
_atom_type_scat_dispersion_real
_atom_type_scat_dispersion_imag
_atom_type_scat_source
C C 0.0033 0.0016 'International Tables Vol C Tables 4.2.6.8 and 6.1.1.4'
H H 0.0000 0.0000 'International Tables Vol C Tables 4.2.6.8 and 6.1.1.4'
N N 0.0061 0.0033 'International Tables Vol C Tables 4.2.6.8 and 6.1.1.4'
O O 0.0106 0.0060 'International Tables Vol C Tables 4.2.6.8 and 6.1.1.4'
Zn Zn 0.2839 1.4301 'International Tables Vol C Tables 4.2.6.8 and 6.1.1.4'

loop_
_geom_angle_atom_site_label_1
_geom_angle_atom_site_label_2
_geom_angle_atom_site_label_3
_geom_angle
_geom_angle_site_symmetry_1
_geom_angle_site_symmetry_3
N1 Zn1 N1 109.1(2) . 10_557
N1 Zn1 O1 113.18(8) . 3_556
N1 Zn1 O1 113.18(8) 10_557 3_556
N1 Zn1 O1 113.18(8) . .
N1 Zn1 O1 113.18(8) 10_557 .
O1 Zn1 O1 94.55(13) 3_556 .
O3 C1 O3 54.7(4) . 10_557
O3 C1 O3 99.1(4) . 12_455
O3 C1 O3 125.4(5) 10_557 12_455
O3 C1 O3 125.4(5) . 3_456
O3 C1 O3 99.1(4) 10_557 3_456
O3 C1 O3 54.7(4) 12_455 3_456
O3 C1 C5 117.3(3) . .
O3 C1 C5 117.3(3) 10_557 .
O3 C1 C5 117.3(3) 12_455 .
O3 C1 C5 117.3(3) 3_456 .
C3 C2 C3 121.3(4) . 3_456
C2 C3 C4 119.2(3) . .
C2 C3 C6 119.6(3) . .
C4 C3 C6 121.3(3) . .
C5 C4 C3 120.7(3) . .
C4 C5 C4 119.1(4) 3_456 .
C4 C5 C1 120.5(2) 3_456 .
C4 C5 C1 120.5(2) . .
O2 C6 O1 122.3(3) . .
O2 C6 C3 119.6(3) . .
O1 C6 C3 118.1(3) . .
C6 O1 Zn1 106.40(19) . .
O3 O3 C1 62.7(2) 10_557 .

loop_
_geom_bond_atom_site_label_1
_geom_bond_atom_site_label_2
_geom_bond_distance
_geom_bond_site_symmetry_2
Zn1 N1 1.999(3) .
Zn1 N1 1.999(3) 10_557
Zn1 O1 2.016(2) 3_556
Zn1 O1 2.016(2) .
C1 O3 1.253(4) .
C1 O3 1.253(4) 10_557
C1 O3 1.253(4) 12_455
C1 O3 1.253(4) 3_456
C1 C5 1.516(6) .
C2 C3 1.381(4) .
C2 C3 1.381(4) 3_456
C3 C4 1.396(4) .
C3 C6 1.499(4) .
C4 C5 1.391(4) .
C6 O2 1.239(4) .
C6 O1 1.270(4) .
O3 O3 1.150(9) 10_557
